data_4033315
loop_
_publ_author_name
'Yoshimura, Akira'
'Nguyen, Khiem C.'
'Rohde, Gregory T.'
'Postnikov, Pavel S.'
'Yusubov, Mekhman S.'
'Zhdankin, Viktor V.'

_publ_section_title
;
 Hypervalent Iodine Reagent Mediated Oxidative Heterocyclization of
 Aldoximes with Heterocyclic Alkenes.
;
_journal_issue 22
_journal_name_full 'The Journal of organic chemistry'
_journal_page_first 11742
_journal_page_last 11751
_journal_paper_doi 10.1021/acs.joc.7b01462
_journal_volume 82
_journal_year 2017
_chemical_formula_moiety 'C10 H9 N O5 S'
_chemical_formula_sum 'C10 H9 N O5 S'
_chemical_formula_weight 255.24
_space_group_crystal_system monoclinic
_space_group_IT_number 14
_space_group_name_Hall '-P 2yn'
_space_group_name_H-M_alt 'P 1 21/n 1'
_symmetry_space_group_name_Hall '-P 2yn'
_symmetry_space_group_name_H-M 'P 1 21/n 1'
_atom_sites_solution_hydrogens geom
_audit_creation_method SHELXL-2014/7
_cell_angle_alpha 90
_cell_angle_beta 97.810(7)
_cell_angle_gamma 90
_cell_formula_units_Z 8
_cell_length_a 13.4331(4)
_cell_length_b 5.3700(2)
_cell_length_c 28.625(2)
_cell_measurement_reflns_used 5929
_cell_measurement_temperature 123(2)
_cell_measurement_theta_max 66.5
_cell_measurement_theta_min 3.1
_cell_volume 2045.73(18)
_computing_cell_refinement
;
CrystalClear-SM Expert 2.0 r12 (Rigaku, 2011)
;
_computing_data_collection
;
CrystalClear-SM Expert 2.0 r12 (Rigaku, 2011)
;
_computing_data_reduction
;
CrystalClear-SM Expert 2.0 r12 (Rigaku, 2011)
;
_computing_molecular_graphics 'Mercury 3.3 (Build RC5)'
_computing_structure_refinement 'SHELXL-2014/7 (Sheldrick, 2014)'
_computing_structure_solution 'Sir2004 release 01.00'
_diffrn_ambient_temperature 123(2)
_diffrn_detector RX
_diffrn_detector_area_resol_mean 10.0000
_diffrn_measured_fraction_theta_full 0.989
_diffrn_measured_fraction_theta_max 0.989
_diffrn_measurement_device
;
Crystal Goniometer
;
_diffrn_measurement_device_type
;
Rigaku RAXIS conversion
;
_diffrn_measurement_method 'profile data from \w-scans'
_diffrn_measurement_specimen_support Loop
_diffrn_radiation_monochromator 'Graphite Monochromator'
_diffrn_radiation_type CuK\a
_diffrn_radiation_wavelength 1.54187
_diffrn_reflns_av_R_equivalents 0.0865
_diffrn_reflns_av_unetI/netI 0.1138
_diffrn_reflns_Laue_measured_fraction_full 0.989
_diffrn_reflns_Laue_measured_fraction_max 0.989
_diffrn_reflns_limit_h_max 15
_diffrn_reflns_limit_h_min -15
_diffrn_reflns_limit_k_max 6
_diffrn_reflns_limit_k_min -6
_diffrn_reflns_limit_l_max 34
_diffrn_reflns_limit_l_min -33
_diffrn_reflns_number 14200
_diffrn_reflns_point_group_measured_fraction_full 0.989
_diffrn_reflns_point_group_measured_fraction_max 0.989
_diffrn_reflns_theta_full 66.531
_diffrn_reflns_theta_max 66.531
_diffrn_reflns_theta_min 3.117
_diffrn_source 'Sealed Tube'
_exptl_absorpt_coefficient_mu 2.959
_exptl_absorpt_correction_T_max 1.000
_exptl_absorpt_correction_T_min 0.597
_exptl_absorpt_correction_type multi-scan
_exptl_absorpt_process_details
;
FS_Process, CrystalClear-SM Expert 2.0 r12 (Rigaku, 2011)
;
_exptl_crystal_colour Colorless
_exptl_crystal_density_diffrn 1.657
_exptl_crystal_description Block
_exptl_crystal_F_000 1056
_exptl_crystal_size_max 0.30
_exptl_crystal_size_mid 0.25
_exptl_crystal_size_min 0.25
_refine_diff_density_max 0.501
_refine_diff_density_min -0.517
_refine_diff_density_rms 0.080
_refine_ls_extinction_method none
_refine_ls_goodness_of_fit_ref 1.038
_refine_ls_hydrogen_treatment constr
_refine_ls_matrix_type full
_refine_ls_number_parameters 311
_refine_ls_number_reflns 3580
_refine_ls_number_restraints 48
_refine_ls_restrained_S_all 1.038
_refine_ls_R_factor_all 0.1351
_refine_ls_R_factor_gt 0.0801
_refine_ls_shift/su_max 0.000
_refine_ls_shift/su_mean 0.000
_refine_ls_structure_factor_coef Fsqd
_refine_ls_weighting_details 'w=1/[\s^2^(Fo^2^)+(0.0361P)^2^+4.3324P] where P=(Fo^2^+2Fc^2^)/3'
_refine_ls_weighting_scheme calc
_refine_ls_wR_factor_gt 0.1347
_refine_ls_wR_factor_ref 0.1609
_reflns_Friedel_coverage 0.000
_reflns_number_gt 2177
_reflns_number_total 3580
_reflns_threshold_expression 'I > 2\s(I)'
_cod_data_source_file jo7b01462_si_001.cif
_cod_data_source_block 20170412-1
_cod_depositor_comments
;
The following automatic conversions were performed:

'_exptl_absorpt_correction_type' value 'Multi-scan' changed to
'multi-scan' according to
/home/data/users/saulius/crontab/automatic-downloads/current/ACS/lib/dictionaries/cif_core.dic
dictionary named 'cif_core.dic' version 2.4.2 from 2011-04-26.

Automatic conversion script
Id: cif_fix_values 4973 2017-02-22 13:04:09Z antanas 
;
_cod_database_code 4033315
_shelx_shelxl_version_number 2014/7
_shelx_space_group_comment
;
The symmetry employed for this shelxl refinement is uniquely defined
by the following loop, which should always be used as a source of
symmetry information in preference to the above space-group names.
They are only intended as comments.
;

loop_
_space_group_symop_operation_xyz
'x, y, z'
'-x+1/2, y+1/2, -z+1/2'
'-x, -y, -z'
'x-1/2, -y-1/2, z-1/2'

loop_
_atom_site_label
_atom_site_type_symbol
_atom_site_fract_x
_atom_site_fract_y
_atom_site_fract_z
_atom_site_U_iso_or_equiv
_atom_site_adp_type
_atom_site_occupancy
_atom_site_site_symmetry_order
_atom_site_calc_flag
_atom_site_refinement_flags_posn
_atom_site_refinement_flags_adp
_atom_site_refinement_flags_occupancy
_atom_site_disorder_assembly
_atom_site_disorder_group
S1 S 0.66679(11) 0.4419(3) 0.44461(5) 0.0423(4) Uani 1 1 d D . . . .
O1 O 0.4792(2) 0.2537(7) 0.35584(11) 0.0454(11) Uani 1 1 d D . . . .
O2 O 0.5556(2) 0.4001(6) 0.45532(10) 0.0473(11) Uani 1 1 d D . . . .
O3 O 0.6792(2) 0.7032(5) 0.43857(10) 0.0484(11) Uani 1 1 d D . . . .
O4 O 0.7363(2) 0.3094(6) 0.47766(10) 0.0461(11) Uani 1 1 d D . . . .
N1 N 0.5271(3) 0.4332(7) 0.33167(13) 0.0385(12) Uani 1 1 d D . . . .
C1 C 0.5233(3) 0.1518(9) 0.43896(14) 0.0454(16) Uani 1 1 d D . . . .
H1A H 0.4497 0.1337 0.4380 0.054 Uiso 1 1 calc R U . . .
H1B H 0.5570 0.0227 0.4602 0.054 Uiso 1 1 calc R U . . .
C2 C 0.5528(3) 0.1272(8) 0.38983(14) 0.0395(15) Uani 1 1 d D . . . .
H2 H 0.5608 -0.0512 0.3811 0.047 Uiso 1 1 calc R U . . .
C3 C 0.6500(3) 0.2735(8) 0.38894(13) 0.0363(15) Uani 1 1 d D . . . .
H3 H 0.7086 0.1649 0.3847 0.044 Uiso 1 1 calc R U . . .
C4 C 0.6210(3) 0.4476(8) 0.34795(14) 0.0345(14) Uani 1 1 d D . . . .
C5 C 0.6859(3) 0.6345(9) 0.33048(16) 0.0339(14) Uani 1 1 d D . . . .
C6 C 0.6480(3) 0.8156(9) 0.29753(16) 0.0396(15) Uani 1 1 d D . . . .
O5 O 0.5490(2) 0.8214(7) 0.27741(12) 0.0485(11) Uani 1 1 d D . . . .
H5 H 0.5173 0.7068 0.2888 0.073 Uiso 1 1 calc R U . . .
C7 C 0.7093(4) 1.0013(9) 0.28409(18) 0.0452(16) Uani 1 1 d D . . . .
H7 H 0.6826 1.1236 0.2619 0.054 Uiso 1 1 calc R U . . .
C8 C 0.8096(4) 1.0094(9) 0.30295(17) 0.0432(16) Uani 1 1 d D . . . .
H8 H 0.8513 1.1386 0.2939 0.052 Uiso 1 1 calc R U . . .
C9 C 0.8497(3) 0.8311(9) 0.33486(17) 0.0412(15) Uani 1 1 d D . . . .
H9 H 0.9189 0.8357 0.3474 0.049 Uiso 1 1 calc R U . . .
C10 C 0.7881(3) 0.6457(9) 0.34845(17) 0.0413(15) Uani 1 1 d D . . . .
H10 H 0.8157 0.5234 0.3704 0.050 Uiso 1 1 calc R U . . .
S1' S 0.03061(10) 0.3653(3) 0.42670(5) 0.0375(4) Uani 1 1 d D . . . .
O1' O 0.2826(2) 0.1956(7) 0.45640(10) 0.0410(10) Uani 1 1 d D . . . .
O2' O 0.0754(2) 0.3261(6) 0.48012(9) 0.0372(10) Uani 1 1 d D . . . .
O3' O 0.0293(2) 0.6272(5) 0.41820(11) 0.0398(10) Uani 1 1 d D . . . .
O4' O -0.0595(2) 0.2248(6) 0.41511(11) 0.0428(10) Uani 1 1 d D . . . .
N1' N 0.2924(3) 0.3759(8) 0.42233(13) 0.0379(12) Uani 1 1 d D . . . .
C1' C 0.1258(3) 0.0852(9) 0.48516(15) 0.0402(15) Uani 1 1 d D . . . .
H1'A H 0.0759 -0.0512 0.4836 0.048 Uiso 1 1 calc R U . . .
H1'B H 0.1698 0.0752 0.5158 0.048 Uiso 1 1 calc R U . . .
C2' C 0.1874(3) 0.0650(8) 0.44471(14) 0.0359(14) Uani 1 1 d D . . . .
H2' H 0.1982 -0.1128 0.4364 0.043 Uiso 1 1 calc R U . . .
C3' C 0.1324(3) 0.2080(8) 0.40282(13) 0.0341(14) Uani 1 1 d D . . . .
H3' H 0.1082 0.0977 0.3755 0.041 Uiso 1 1 calc R U . . .
C4' C 0.2121(3) 0.3891(8) 0.39217(15) 0.0338(14) Uani 1 1 d D . . . .
C5' C 0.2046(3) 0.5658(9) 0.35303(15) 0.0346(14) Uani 1 1 d D . . . .
C6' C 0.2791(3) 0.7454(9) 0.34962(16) 0.0364(15) Uani 1 1 d D . . . .
H6' H 0.3372 0.7492 0.3726 0.055 Uiso 0.130(5) 1 calc R U P A 2
O5' O 0.3639(3) 0.7651(7) 0.38221(12) 0.0426(13) Uani 0.870(5) 1 d D . P A 1
H5' H 0.3688 0.6390 0.3997 0.064 Uiso 0.870(5) 1 calc R U P A 1
C7' C 0.2689(4) 0.9168(9) 0.31331(17) 0.0415(16) Uani 1 1 d D . . . .
H7' H 0.3198 1.0378 0.3115 0.050 Uiso 1 1 calc R U . . .
C8' C 0.1847(4) 0.9124(9) 0.27967(17) 0.0430(16) Uani 1 1 d D . . . .
H8' H 0.1775 1.0325 0.2551 0.052 Uiso 1 1 calc R U . . .
C9' C 0.1109(4) 0.7350(10) 0.28154(16) 0.0426(16) Uani 1 1 d D . . . .
H9' H 0.0538 0.7304 0.2580 0.051 Uiso 1 1 calc R U . . .
C10' C 0.1210(3) 0.5638(9) 0.31805(16) 0.0403(15) Uani 1 1 d D . . . .
H10' H 0.0701 0.4424 0.3194 0.048 Uiso 0.870(5) 1 calc R U P A 1
O5" O 0.048(2) 0.395(5) 0.3159(10) 0.0426(13) Uani 0.130(5) 1 d . . P A 2
H5" H 0.0148 0.3957 0.2888 0.064 Uiso 0.130(5) 1 calc R U P A 2

loop_
_atom_site_aniso_label
_atom_site_aniso_U_11
_atom_site_aniso_U_22
_atom_site_aniso_U_33
_atom_site_aniso_U_23
_atom_site_aniso_U_13
_atom_site_aniso_U_12
S1 0.0508(10) 0.0435(11) 0.0334(9) -0.0022(8) 0.0090(7) 0.0065(8)
O1 0.043(3) 0.050(3) 0.044(2) 0.008(2) 0.006(2) -0.002(2)
O2 0.048(3) 0.056(3) 0.041(2) -0.007(2) 0.018(2) 0.009(2)
O3 0.068(3) 0.033(3) 0.042(2) -0.004(2) -0.001(2) 0.005(2)
O4 0.056(3) 0.046(3) 0.036(2) 0.000(2) 0.004(2) 0.006(2)
N1 0.042(3) 0.039(3) 0.037(3) 0.004(2) 0.015(2) -0.005(2)
C1 0.037(4) 0.055(5) 0.047(4) -0.001(3) 0.015(3) 0.003(3)
C2 0.043(4) 0.042(4) 0.037(4) -0.001(3) 0.017(3) -0.001(3)
C3 0.041(4) 0.041(4) 0.028(3) 0.000(3) 0.010(3) 0.004(3)
C4 0.037(3) 0.038(4) 0.029(3) -0.007(3) 0.007(3) 0.006(3)
C5 0.043(4) 0.034(4) 0.026(3) 0.005(3) 0.009(3) 0.006(3)
C6 0.048(4) 0.045(4) 0.028(3) -0.004(3) 0.011(3) 0.005(3)
O5 0.053(3) 0.053(3) 0.040(2) 0.006(2) 0.008(2) 0.003(2)
C7 0.064(5) 0.042(4) 0.031(3) 0.004(3) 0.014(3) 0.009(3)
C8 0.059(4) 0.041(4) 0.032(4) 0.002(3) 0.014(3) 0.002(3)
C9 0.044(4) 0.046(4) 0.034(4) -0.002(3) 0.009(3) -0.004(3)
C10 0.052(4) 0.039(4) 0.033(3) -0.001(3) 0.006(3) 0.008(3)
S1' 0.0398(9) 0.0389(10) 0.0357(9) -0.0008(8) 0.0120(7) 0.0017(8)
O1' 0.036(2) 0.053(3) 0.035(2) 0.010(2) 0.0093(18) -0.003(2)
O2' 0.037(2) 0.041(3) 0.036(2) 0.0007(19) 0.0115(17) 0.0057(19)
O3' 0.046(2) 0.029(2) 0.046(2) -0.001(2) 0.0135(19) 0.003(2)
O4' 0.039(2) 0.042(3) 0.049(2) 0.000(2) 0.0089(19) -0.003(2)
N1' 0.034(3) 0.046(3) 0.037(3) 0.000(3) 0.015(2) -0.003(2)
C1' 0.044(4) 0.038(4) 0.040(4) 0.007(3) 0.011(3) 0.003(3)
C2' 0.042(4) 0.038(4) 0.030(3) 0.003(3) 0.013(3) 0.003(3)
C3' 0.043(4) 0.035(4) 0.025(3) -0.004(3) 0.009(3) 0.005(3)
C4' 0.033(3) 0.037(4) 0.034(3) -0.004(3) 0.014(3) 0.001(3)
C5' 0.035(3) 0.041(4) 0.031(3) -0.003(3) 0.014(3) 0.003(3)
C6' 0.035(4) 0.040(4) 0.037(4) -0.007(3) 0.015(3) 0.003(3)
O5' 0.038(3) 0.045(3) 0.045(3) 0.007(2) 0.009(2) -0.003(2)
C7' 0.047(4) 0.042(4) 0.039(4) 0.003(3) 0.016(3) -0.007(3)
C8' 0.060(4) 0.036(4) 0.037(4) 0.005(3) 0.020(3) 0.002(3)
C9' 0.053(4) 0.043(4) 0.032(3) 0.005(3) 0.007(3) -0.001(3)
C10' 0.045(4) 0.038(4) 0.042(4) 0.001(3) 0.019(3) -0.007(3)
O5" 0.038(3) 0.045(3) 0.045(3) 0.007(2) 0.009(2) -0.003(2)

loop_
_atom_type_symbol
_atom_type_description
_atom_type_scat_dispersion_real
_atom_type_scat_dispersion_imag
_atom_type_scat_source
C C 0.0181 0.0091 'International Tables Vol C Tables 4.2.6.8 and 6.1.1.4'
H H 0.0000 0.0000 'International Tables Vol C Tables 4.2.6.8 and 6.1.1.4'
N N 0.0311 0.0180 'International Tables Vol C Tables 4.2.6.8 and 6.1.1.4'
O O 0.0492 0.0322 'International Tables Vol C Tables 4.2.6.8 and 6.1.1.4'
S S 0.3331 0.5567 'International Tables Vol C Tables 4.2.6.8 and 6.1.1.4'

loop_
_geom_angle_atom_site_label_1
_geom_angle_atom_site_label_2
_geom_angle_atom_site_label_3
_geom_angle
O4 S1 O3 119.63(19)
O4 S1 O2 110.58(17)
O3 S1 O2 106.97(18)
O4 S1 C3 108.98(18)
O3 S1 C3 112.67(18)
O2 S1 C3 95.26(17)
N1 O1 C2 109.7(3)
C1 O2 S1 108.4(2)
C4 N1 O1 111.0(3)
O2 C1 C2 105.8(3)
O2 C1 H1A 110.6
C2 C1 H1A 110.6
O2 C1 H1B 110.6
C2 C1 H1B 110.6
H1A C1 H1B 108.7
O1 C2 C1 109.8(3)
O1 C2 C3 104.6(3)
C1 C2 C3 107.6(3)
O1 C2 H2 111.5
C1 C2 H2 111.5
C3 C2 H2 111.5
C4 C3 C2 101.6(3)
C4 C3 S1 111.2(3)
C2 C3 S1 104.2(2)
C4 C3 H3 113.0
C2 C3 H3 113.0
S1 C3 H3 113.0
N1 C4 C5 121.2(4)
N1 C4 C3 112.4(4)
C5 C4 C3 126.1(4)
C10 C5 C6 117.8(4)
C10 C5 C4 120.3(4)
C6 C5 C4 121.8(4)
O5 C6 C7 116.5(4)
O5 C6 C5 122.7(4)
C7 C6 C5 120.8(4)
C6 O5 H5 109.5
C6 C7 C8 120.0(4)
C6 C7 H7 120.0
C8 C7 H7 120.0
C9 C8 C7 120.6(4)
C9 C8 H8 119.7
C7 C8 H8 119.7
C8 C9 C10 119.3(4)
C8 C9 H9 120.3
C10 C9 H9 120.3
C9 C10 C5 121.5(4)
C9 C10 H10 119.3
C5 C10 H10 119.3
O4' S1' O3' 119.40(18)
O4' S1' O2' 110.75(17)
O3' S1' O2' 106.91(17)
O4' S1' C3' 108.95(18)
O3' S1' C3' 112.74(18)
O2' S1' C3' 95.45(16)
N1' O1' C2' 109.7(3)
C1' O2' S1' 109.0(2)
C4' N1' O1' 111.0(3)
O2' C1' C2' 106.4(3)
O2' C1' H1'A 110.5
C2' C1' H1'A 110.5
O2' C1' H1'B 110.5
C2' C1' H1'B 110.5
H1'A C1' H1'B 108.6
O1' C2' C1' 110.1(3)
O1' C2' C3' 104.7(3)
C1' C2' C3' 107.9(3)
O1' C2' H2' 111.3
C1' C2' H2' 111.3
C3' C2' H2' 111.3
C4' C3' C2' 101.7(3)
C4' C3' S1' 111.6(3)
C2' C3' S1' 104.3(2)
C4' C3' H3' 112.8
C2' C3' H3' 112.8
S1' C3' H3' 112.8
N1' C4' C5' 120.9(4)
N1' C4' C3' 112.4(4)
C5' C4' C3' 126.7(4)
C10' C5' C6' 117.8(4)
C10' C5' C4' 120.6(4)
C6' C5' C4' 121.6(4)
O5' C6' C7' 116.6(4)
O5' C6' C5' 122.6(4)
C7' C6' C5' 120.8(4)
C7' C6' H6' 119.6
C5' C6' H6' 119.6
C6' O5' H5' 109.5
C6' C7' C8' 120.0(4)
C6' C7' H7' 120.0
C8' C7' H7' 120.0
C9' C8' C7' 120.6(4)
C9' C8' H8' 119.7
C7' C8' H8' 119.7
C8' C9' C10' 119.3(4)
C8' C9' H9' 120.3
C10' C9' H9' 120.3
O5" C10' C9' 114.9(13)
O5" C10' C5' 123.6(13)
C9' C10' C5' 121.5(4)
C9' C10' H10' 119.3
C5' C10' H10' 119.3
C10' O5" H5" 109.5

loop_
_geom_bond_atom_site_label_1
_geom_bond_atom_site_label_2
_geom_bond_distance
S1 O4 1.426(3)
S1 O3 1.427(3)
S1 O2 1.581(3)
S1 C3 1.819(4)
O1 N1 1.393(4)
O1 C2 1.457(4)
O2 C1 1.460(4)
N1 C4 1.287(4)
C1 C2 1.518(5)
C1 H1A 0.9900
C1 H1B 0.9900
C2 C3 1.528(5)
C2 H2 1.0000
C3 C4 1.509(5)
C3 H3 1.0000
C4 C5 1.461(5)
C5 C10 1.400(5)
C5 C6 1.402(5)
C6 O5 1.375(4)
C6 C7 1.381(5)
O5 H5 0.8400
C7 C8 1.382(5)
C7 H7 0.9500
C8 C9 1.381(5)
C8 H8 0.9500
C9 C10 1.384(5)
C9 H9 0.9500
C10 H10 0.9500
S1' O4' 1.426(3)
S1' O3' 1.427(3)
S1' O2' 1.579(3)
S1' C3' 1.818(4)
O1' N1' 1.393(4)
O1' C2' 1.457(4)
O2' C1' 1.458(4)
N1' C4' 1.288(4)
C1' C2' 1.516(5)
C1' H1'A 0.9900
C1' H1'B 0.9900
C2' C3' 1.527(5)
C2' H2' 1.0000
C3' C4' 1.508(5)
C3' H3' 1.0000
C4' C5' 1.461(5)
C5' C10' 1.399(5)
C5' C6' 1.402(5)
C6' O5' 1.376(4)
C6' C7' 1.381(5)
C6' H6' 0.9500
O5' H5' 0.8400
C7' C8' 1.382(5)
C7' H7' 0.9500
C8' C9' 1.381(5)
C8' H8' 0.9500
C9' C10' 1.384(5)
C9' H9' 0.9500
C10' O5" 1.33(3)
C10' H10' 0.9500
O5" H5" 0.8400

loop_
_geom_hbond_atom_site_label_D
_geom_hbond_atom_site_label_H
_geom_hbond_atom_site_label_A
_geom_hbond_distance_DH
_geom_hbond_distance_HA
_geom_hbond_distance_DA
_geom_hbond_angle_DHA
_geom_hbond_site_symmetry_A
O5 H5 N1 0.84 1.91 2.640(5) 145.2 .
O5' H5' N1' 0.84 1.91 2.629(5) 142.8 .
O5" H5" O5 0.84 2.01 2.84(3) 166.9 2_545

loop_
_geom_torsion_atom_site_label_1
_geom_torsion_atom_site_label_2
_geom_torsion_atom_site_label_3
_geom_torsion_atom_site_label_4
_geom_torsion
O4 S1 O2 C1 -76.1(3)
O3 S1 O2 C1 152.1(3)
C3 S1 O2 C1 36.5(3)
C2 O1 N1 C4 -3.9(5)
S1 O2 C1 C2 -46.7(4)
N1 O1 C2 C1 122.9(4)
N1 O1 C2 C3 7.7(4)
O2 C1 C2 O1 -79.9(4)
O2 C1 C2 C3 33.5(4)
O1 C2 C3 C4 -8.0(4)
C1 C2 C3 C4 -124.8(3)
O1 C2 C3 S1 107.6(3)
C1 C2 C3 S1 -9.2(4)
O4 S1 C3 C4 -152.7(3)
O3 S1 C3 C4 -17.5(3)
O2 S1 C3 C4 93.4(3)
O4 S1 C3 C2 98.6(3)
O3 S1 C3 C2 -126.1(3)
O2 S1 C3 C2 -15.3(3)
O1 N1 C4 C5 -175.8(4)
O1 N1 C4 C3 -1.9(5)
C2 C3 C4 N1 6.4(5)
S1 C3 C4 N1 -104.0(4)
C2 C3 C4 C5 179.9(4)
S1 C3 C4 C5 69.6(5)
N1 C4 C5 C10 -179.5(5)
C3 C4 C5 C10 7.4(7)
N1 C4 C5 C6 4.0(7)
C3 C4 C5 C6 -169.0(4)
C10 C5 C6 O5 179.6(5)
C4 C5 C6 O5 -3.9(8)
C10 C5 C6 C7 -1.2(8)
C4 C5 C6 C7 175.3(5)
O5 C6 C7 C8 179.6(5)
C5 C6 C7 C8 0.4(8)
C6 C7 C8 C9 0.8(8)
C7 C8 C9 C10 -1.0(8)
C8 C9 C10 C5 0.1(8)
C6 C5 C10 C9 1.0(8)
C4 C5 C10 C9 -175.6(5)
O4' S1' O2' C1' 77.4(3)
O3' S1' O2' C1' -151.0(3)
C3' S1' O2' C1' -35.3(3)
C2' O1' N1' C4' 4.6(5)
S1' O2' C1' C2' 44.6(4)
N1' O1' C2' C1' -123.0(4)
N1' O1' C2' C3' -7.3(4)
O2' C1' C2' O1' 82.4(4)
O2' C1' C2' C3' -31.4(4)
O1' C2' C3' C4' 6.8(4)
C1' C2' C3' C4' 124.1(3)
O1' C2' C3' S1' -109.3(3)
C1' C2' C3' S1' 8.0(4)
O4' S1' C3' C4' 152.2(3)
O3' S1' C3' C4' 17.2(3)
O2' S1' C3' C4' -93.7(3)
O4' S1' C3' C2' -98.9(3)
O3' S1' C3' C2' 126.2(3)
O2' S1' C3' C2' 15.3(3)
O1' N1' C4' C5' 179.9(4)
O1' N1' C4' C3' 0.2(5)
C2' C3' C4' N1' -4.6(5)
S1' C3' C4' N1' 106.0(4)
C2' C3' C4' C5' 175.7(4)
S1' C3' C4' C5' -73.7(5)
N1' C4' C5' C10' 174.2(5)
C3' C4' C5' C10' -6.1(7)
N1' C4' C5' C6' -7.1(7)
C3' C4' C5' C6' 172.5(4)
C10' C5' C6' O5' 179.5(5)
C4' C5' C6' O5' 0.9(8)
C10' C5' C6' C7' 1.1(8)
C4' C5' C6' C7' -177.6(5)
O5' C6' C7' C8' -178.7(5)
C5' C6' C7' C8' -0.2(8)
C6' C7' C8' C9' -1.1(9)
C7' C8' C9' C10' 1.3(9)
C8' C9' C10' O5" -177.8(14)
C8' C9' C10' C5' -0.3(8)
C6' C5' C10' O5" 176.4(15)
C4' C5' C10' O5" -4.9(17)
C6' C5' C10' C9' -0.9(8)
C4' C5' C10' C9' 177.8(5)
